data_2212005
loop_
_publ_author_name
'B. K. Satis Kumar'
'D. Gayathri'
'D. Velmurugan'
'K. Ravikumar'
'G. Periyasami'

_publ_section_title
1'-Methylacenapthylene-1(2<i>H</i>)-spiro-2'-pyrrolidine-3'-spiro-2''(3''<i>H</i>)-carbazole-2,1''(4''<i>H</i>)-dione
_journal_coeditor_code AT2208
_journal_issue 2
_journal_name_full 'Acta Crystallographica Section E'
_journal_page_first o843
_journal_page_last o845
_journal_paper_doi 10.1107/S1600536807002589
_journal_volume 63
_journal_year 2007
_chemical_formula_iupac 'C33 H26 N2 O2'
_chemical_formula_moiety 'C33 H26 N2 O2'
_chemical_formula_sum 'C33 H26 N2 O2'
_chemical_formula_weight 482.56
_chemical_name_systematic
;
1'-Methylacenapthylene-1(2H)-spiro-2'-pyrrolidine-3'-spiro-2''(3''H)-
carbazole-2,1''(4''H)-dione
;
_space_group_IT_number 14
_symmetry_cell_setting monoclinic
_symmetry_space_group_name_Hall '-P 2ybc'
_symmetry_space_group_name_H-M 'P 1 21/c 1'
_atom_sites_solution_hydrogens geom
_atom_sites_solution_primary direct
_atom_sites_solution_secondary difmap
_audit_creation_method SHELXL-97
_cell_angle_alpha 90.00
_cell_angle_beta 103.1630(10)
_cell_angle_gamma 90.00
_cell_formula_units_Z 4
_cell_length_a 9.2279(6)
_cell_length_b 21.9358(13)
_cell_length_c 12.7618(8)
_cell_measurement_reflns_used 2864
_cell_measurement_temperature 293(2)
_cell_measurement_theta_max 25.00
_cell_measurement_theta_min 1.86
_cell_volume 2515.4(3)
_computing_cell_refinement 'SAINT (Bruker, 2001)'
_computing_data_collection 'SMART (Bruker, 2001)'
_computing_data_reduction SAINT
_computing_molecular_graphics 'PLATON (Spek, 2003)'
_computing_publication_material 'SHELXL97 and PARST (Nardelli, 1995)'
_computing_structure_refinement 'SHELXL97 (Sheldrick, 1997)'
_computing_structure_solution 'SHELXS97 (Sheldrick, 1997)'
_diffrn_ambient_temperature 293(2)
_diffrn_measured_fraction_theta_full 1.000
_diffrn_measured_fraction_theta_max 0.967
_diffrn_measurement_device 'Bruker SMART APEX'
_diffrn_measurement_device_type 'Bruker SMART APEX CCD area-detector'
_diffrn_measurement_method \w
_diffrn_radiation_monochromator graphite
_diffrn_radiation_source 'fine-focus sealed tube'
_diffrn_radiation_type MoK\a
_diffrn_radiation_wavelength 0.71073
_diffrn_reflns_av_R_equivalents 0.0176
_diffrn_reflns_av_sigmaI/netI 0.0142
_diffrn_reflns_limit_h_max 11
_diffrn_reflns_limit_h_min -11
_diffrn_reflns_limit_k_max 28
_diffrn_reflns_limit_k_min -27
_diffrn_reflns_limit_l_max 16
_diffrn_reflns_limit_l_min -16
_diffrn_reflns_number 28499
_diffrn_reflns_theta_full 25.00
_diffrn_reflns_theta_max 28.00
_diffrn_reflns_theta_min 1.86
_diffrn_standards_number 0
_exptl_absorpt_coefficient_mu 0.079
_exptl_absorpt_correction_type none
_exptl_crystal_colour yellow
_exptl_crystal_density_diffrn 1.274
_exptl_crystal_density_method 'not measured'
_exptl_crystal_description block
_exptl_crystal_F_000 1016
_exptl_crystal_size_max 0.24
_exptl_crystal_size_mid 0.22
_exptl_crystal_size_min 0.21
_refine_diff_density_max 0.326
_refine_diff_density_min -0.188
_refine_ls_extinction_method none
_refine_ls_goodness_of_fit_ref 0.998
_refine_ls_hydrogen_treatment constr
_refine_ls_matrix_type full
_refine_ls_number_parameters 335
_refine_ls_number_reflns 5873
_refine_ls_number_restraints 0
_refine_ls_restrained_S_all 0.998
_refine_ls_R_factor_all 0.0592
_refine_ls_R_factor_gt 0.0505
_refine_ls_shift/su_max 0.000
_refine_ls_shift/su_mean 0.000
_refine_ls_structure_factor_coef Fsqd
_refine_ls_weighting_details 'calc w=1/[\s^2^(Fo^2^)+(0.0882P)^2^+0.4529P] where P=(Fo^2^+2Fc^2^)/3'
_refine_ls_weighting_scheme calc
_refine_ls_wR_factor_gt 0.1375
_refine_ls_wR_factor_ref 0.1459
_reflns_number_gt 4870
_reflns_number_total 5873
_reflns_threshold_expression I>2\s(I)
_cod_data_source_file at2208.cif
_cod_data_source_block I
_cod_original_sg_symbol_H-M 'P 21/c'
_cod_database_code 2212005
_cod_database_fobs_code 2212005

loop_
_symmetry_equiv_pos_as_xyz
'x, y, z'
'-x, y+1/2, -z+1/2'
'-x, -y, -z'
'x, -y-1/2, z-1/2'

loop_
_atom_site_type_symbol
_atom_site_label
_atom_site_fract_x
_atom_site_fract_y
_atom_site_fract_z
_atom_site_U_iso_or_equiv
_atom_site_adp_type
_atom_site_calc_flag
_atom_site_refinement_flags
_atom_site_occupancy
C C1 -0.20299(14) 0.35301(6) 0.58925(10) 0.0403(3) Uani d . 1
C C2 -0.02706(14) 0.34766(5) 0.61602(10) 0.0379(3) Uani d . 1
C C3 0.00449(16) 0.30376(6) 0.52526(11) 0.0444(3) Uani d . 1
H H3 0.0518 0.3288 0.4789 0.053 Uiso calc R 1
C C4 -0.14982(18) 0.28697(7) 0.45793(12) 0.0542(4) Uani d . 1
H H4A -0.1482 0.2824 0.3826 0.065 Uiso calc R 1
H H4B -0.1854 0.2494 0.4834 0.065 Uiso calc R 1
C C5 -0.40016(19) 0.33030(8) 0.42659(14) 0.0646(4) Uani d . 1
H H5A -0.4349 0.2940 0.4551 0.097 Uiso calc R 1
H H5B -0.4156 0.3267 0.3499 0.097 Uiso calc R 1
H H5C -0.4542 0.3649 0.4437 0.097 Uiso calc R 1
C C6 -0.27570(15) 0.30672(6) 0.65734(12) 0.0453(3) Uani d . 1
C C7 -0.37423(15) 0.34134(7) 0.71158(11) 0.0473(3) Uani d . 1
C C8 -0.46474(17) 0.32404(8) 0.77842(14) 0.0610(4) Uani d . 1
H H8 -0.4716 0.2834 0.7976 0.073 Uiso calc R 1
C C9 -0.54636(18) 0.36947(10) 0.81675(15) 0.0682(5) Uani d . 1
H H9 -0.6061 0.3585 0.8634 0.082 Uiso calc R 1
C C10 -0.54115(17) 0.42938(9) 0.78797(14) 0.0635(4) Uani d . 1
H H10 -0.5971 0.4580 0.8153 0.076 Uiso calc R 1
C C11 -0.45230(15) 0.44840(7) 0.71745(12) 0.0508(3) Uani d . 1
C C12 -0.43733(18) 0.50807(8) 0.67953(14) 0.0596(4) Uani d . 1
H H12 -0.4890 0.5402 0.7016 0.072 Uiso calc R 1
C C13 -0.34678(19) 0.51825(7) 0.61046(15) 0.0594(4) Uani d . 1
H H13 -0.3386 0.5577 0.5859 0.071 Uiso calc R 1
C C14 -0.26490(17) 0.47131(6) 0.57468(13) 0.0499(3) Uani d . 1
H H14 -0.2061 0.4798 0.5262 0.060 Uiso calc R 1
C C15 -0.27292(14) 0.41322(6) 0.61194(10) 0.0409(3) Uani d . 1
C C16 -0.36786(14) 0.40269(6) 0.68218(11) 0.0426(3) Uani d . 1
C C17 0.04506(15) 0.32636(6) 0.73152(10) 0.0411(3) Uani d . 1
H H17A -0.0006 0.2881 0.7446 0.049 Uiso calc R 1
H H17B 0.1497 0.3184 0.7359 0.049 Uiso calc R 1
C C18 0.03256(15) 0.37105(6) 0.82110(10) 0.0432(3) Uani d . 1
H H18A -0.0691 0.3717 0.8300 0.052 Uiso calc R 1
H H18B 0.0966 0.3578 0.8884 0.052 Uiso calc R 1
C C19 0.07666(13) 0.43354(6) 0.79433(10) 0.0390(3) Uani d . 1
C C20 0.13074(14) 0.48542(6) 0.85929(11) 0.0416(3) Uani d . 1
C C21 0.16612(16) 0.49662(7) 0.97053(12) 0.0516(3) Uani d . 1
H H21 0.1522 0.4667 1.0189 0.062 Uiso calc R 1
C C22 0.22204(19) 0.55315(8) 1.00638(14) 0.0623(4) Uani d . 1
H H22 0.2449 0.5613 1.0798 0.075 Uiso calc R 1
C C23 0.2450(2) 0.59819(8) 0.93490(15) 0.0642(4) Uani d . 1
H H23 0.2844 0.6355 0.9621 0.077 Uiso calc R 1
C C24 0.21150(18) 0.58925(7) 0.82613(14) 0.0567(4) Uani d . 1
H H24 0.2258 0.6198 0.7790 0.068 Uiso calc R 1
C C25 0.15467(15) 0.53207(6) 0.78864(11) 0.0440(3) Uani d . 1
C C26 0.07282(14) 0.45017(6) 0.69039(10) 0.0407(3) Uani d . 1
C C27 0.03324(14) 0.41137(6) 0.59716(10) 0.0393(3) Uani d . 1
C C28 0.10846(16) 0.25047(6) 0.56208(12) 0.0467(3) Uani d . 1
C C29 0.25252(19) 0.25285(8) 0.54667(16) 0.0636(4) Uani d . 1
H H29 0.2832 0.2869 0.5140 0.076 Uiso calc R 1
C C30 0.3514(2) 0.20525(9) 0.5793(2) 0.0789(6) Uani d . 1
H H30 0.4475 0.2075 0.5683 0.095 Uiso calc R 1
C C31 0.3077(2) 0.15500(9) 0.62772(18) 0.0765(5) Uani d . 1
H H31 0.3744 0.1232 0.6501 0.092 Uiso calc R 1
C C32 0.1658(2) 0.15144(8) 0.64322(16) 0.0688(5) Uani d . 1
H H32 0.1361 0.1172 0.6758 0.083 Uiso calc R 1
C C33 0.06597(19) 0.19903(7) 0.61034(14) 0.0554(4) Uani d . 1
H H33 -0.0303 0.1962 0.6209 0.066 Uiso calc R 1
N N1 -0.24189(14) 0.33836(5) 0.47373(9) 0.0486(3) Uani d . 1
N N2 0.12016(13) 0.50968(5) 0.68637(9) 0.0455(3) Uani d . 1
H H2 0.1267 0.5292 0.6292 0.055 Uiso calc R 1
O O1 -0.25772(13) 0.25179(5) 0.65927(10) 0.0612(3) Uani d . 1
O O2 0.04430(12) 0.42863(4) 0.50813(8) 0.0506(3) Uani d . 1

loop_
_atom_site_aniso_label
_atom_site_aniso_U_11
_atom_site_aniso_U_22
_atom_site_aniso_U_33
_atom_site_aniso_U_12
_atom_site_aniso_U_13
_atom_site_aniso_U_23
C1 0.0449(7) 0.0329(6) 0.0428(7) 0.0006(5) 0.0092(5) 0.0004(5)
C2 0.0445(6) 0.0316(6) 0.0385(6) 0.0005(5) 0.0110(5) -0.0003(5)
C3 0.0562(8) 0.0353(6) 0.0443(7) 0.0020(5) 0.0166(6) -0.0024(5)
C4 0.0656(9) 0.0467(8) 0.0470(8) 0.0057(7) 0.0058(7) -0.0108(6)
C5 0.0607(9) 0.0582(9) 0.0643(10) 0.0047(7) -0.0080(7) -0.0084(8)
C6 0.0435(7) 0.0388(7) 0.0519(8) -0.0029(5) 0.0072(6) 0.0039(5)
C7 0.0410(7) 0.0495(8) 0.0501(7) -0.0019(6) 0.0076(6) 0.0049(6)
C8 0.0494(8) 0.0679(10) 0.0665(10) -0.0058(7) 0.0149(7) 0.0145(8)
C9 0.0470(8) 0.0986(14) 0.0633(10) -0.0023(8) 0.0213(7) 0.0093(9)
C10 0.0442(8) 0.0852(12) 0.0629(10) 0.0106(8) 0.0160(7) -0.0058(8)
C11 0.0408(7) 0.0583(9) 0.0508(8) 0.0075(6) 0.0057(6) -0.0046(6)
C12 0.0567(9) 0.0515(8) 0.0685(10) 0.0159(7) 0.0097(7) -0.0081(7)
C13 0.0636(9) 0.0392(7) 0.0739(11) 0.0103(7) 0.0127(8) 0.0038(7)
C14 0.0545(8) 0.0399(7) 0.0562(8) 0.0050(6) 0.0144(6) 0.0056(6)
C15 0.0412(6) 0.0380(6) 0.0418(6) 0.0024(5) 0.0064(5) -0.0003(5)
C16 0.0382(6) 0.0452(7) 0.0426(7) 0.0016(5) 0.0054(5) -0.0003(5)
C17 0.0465(7) 0.0347(6) 0.0417(6) 0.0010(5) 0.0091(5) 0.0042(5)
C18 0.0500(7) 0.0428(7) 0.0367(6) -0.0017(5) 0.0097(5) 0.0042(5)
C19 0.0393(6) 0.0393(6) 0.0383(6) 0.0018(5) 0.0087(5) -0.0002(5)
C20 0.0381(6) 0.0425(7) 0.0437(7) 0.0040(5) 0.0085(5) -0.0041(5)
C21 0.0508(8) 0.0581(8) 0.0443(7) 0.0044(6) 0.0076(6) -0.0053(6)
C22 0.0615(9) 0.0677(10) 0.0527(9) 0.0032(8) 0.0024(7) -0.0199(8)
C23 0.0648(10) 0.0505(9) 0.0712(11) -0.0003(7) 0.0029(8) -0.0191(8)
C24 0.0606(9) 0.0384(7) 0.0691(10) -0.0010(6) 0.0107(7) -0.0055(6)
C25 0.0449(7) 0.0389(7) 0.0478(7) 0.0032(5) 0.0098(5) -0.0039(5)
C26 0.0460(7) 0.0348(6) 0.0416(7) -0.0013(5) 0.0104(5) 0.0008(5)
C27 0.0444(6) 0.0358(6) 0.0381(6) 0.0011(5) 0.0104(5) 0.0022(5)
C28 0.0523(8) 0.0364(6) 0.0521(8) 0.0011(5) 0.0132(6) -0.0094(5)
C29 0.0562(9) 0.0515(9) 0.0861(12) -0.0010(7) 0.0222(8) -0.0096(8)
C30 0.0519(9) 0.0686(12) 0.1140(17) 0.0080(8) 0.0144(10) -0.0174(11)
C31 0.0679(11) 0.0566(10) 0.0957(14) 0.0189(9) -0.0008(10) -0.0075(9)
C32 0.0817(12) 0.0434(8) 0.0784(12) 0.0082(8) 0.0121(9) 0.0013(8)
C33 0.0594(9) 0.0402(7) 0.0677(10) 0.0019(6) 0.0168(7) -0.0023(6)
N1 0.0543(7) 0.0450(6) 0.0420(6) 0.0046(5) 0.0016(5) -0.0053(5)
N2 0.0600(7) 0.0347(5) 0.0425(6) -0.0034(5) 0.0131(5) 0.0013(4)
O1 0.0631(7) 0.0364(5) 0.0856(8) -0.0022(4) 0.0204(6) 0.0071(5)
O2 0.0737(7) 0.0414(5) 0.0394(5) -0.0045(4) 0.0181(5) 0.0039(4)

loop_
_atom_type_symbol
_atom_type_description
_atom_type_scat_dispersion_real
_atom_type_scat_dispersion_imag
_atom_type_scat_source
C C 0.0033 0.0016 'International Tables Vol C Tables 4.2.6.8 and 6.1.1.4'
H H 0.0000 0.0000 'International Tables Vol C Tables 4.2.6.8 and 6.1.1.4'
N N 0.0061 0.0033 'International Tables Vol C Tables 4.2.6.8 and 6.1.1.4'
O O 0.0106 0.0060 'International Tables Vol C Tables 4.2.6.8 and 6.1.1.4'

loop_
_geom_angle_atom_site_label_1
_geom_angle_atom_site_label_2
_geom_angle_atom_site_label_3
_geom_angle
_geom_angle_publ_flag
N1 C1 C15 111.22(10) ?
N1 C1 C6 111.91(11) ?
C15 C1 C6 101.57(10) ?
N1 C1 C2 101.77(10) ?
C15 C1 C2 118.66(10) ?
C6 C1 C2 112.07(10) ?
C27 C2 C17 109.29(10) ?
C27 C2 C3 107.68(10) ?
C17 C2 C3 113.76(10) ?
C27 C2 C1 106.69(9) ?
C17 C2 C1 115.18(10) ?
C3 C2 C1 103.72(10) ?
C28 C3 C4 115.48(11) ?
C28 C3 C2 116.78(11) ?
C4 C3 C2 104.73(11) ?
C28 C3 H3 106.4 ?
C4 C3 H3 106.4 ?
C2 C3 H3 106.4 ?
N1 C4 C3 103.54(11) ?
N1 C4 H4A 111.1 ?
C3 C4 H4A 111.1 ?
N1 C4 H4B 111.1 ?
C3 C4 H4B 111.1 ?
H4A C4 H4B 109.0 ?
N1 C5 H5A 109.5 ?
N1 C5 H5B 109.5 ?
H5A C5 H5B 109.5 ?
N1 C5 H5C 109.5 ?
H5A C5 H5C 109.5 ?
H5B C5 H5C 109.5 ?
O1 C6 C7 126.69(13) ?
O1 C6 C1 125.05(13) ?
C7 C6 C1 108.17(11) ?
C8 C7 C16 119.93(15) ?
C8 C7 C6 132.53(15) ?
C16 C7 C6 107.53(12) ?
C7 C8 C9 118.04(16) ?
C7 C8 H8 121.0 ?
C9 C8 H8 121.0 ?
C10 C9 C8 122.29(15) ?
C10 C9 H9 118.9 ?
C8 C9 H9 118.9 ?
C9 C10 C11 121.07(16) ?
C9 C10 H10 119.5 ?
C11 C10 H10 119.5 ?
C16 C11 C10 115.98(15) ?
C16 C11 C12 116.53(14) ?
C10 C11 C12 127.48(15) ?
C13 C12 C11 119.67(14) ?
C13 C12 H12 120.2 ?
C11 C12 H12 120.2 ?
C12 C13 C14 122.74(15) ?
C12 C13 H13 118.6 ?
C14 C13 H13 118.6 ?
C15 C14 C13 119.42(14) ?
C15 C14 H14 120.3 ?
C13 C14 H14 120.3 ?
C14 C15 C16 117.70(12) ?
C14 C15 C1 132.96(12) ?
C16 C15 C1 109.28(11) ?
C7 C16 C11 122.63(13) ?
C7 C16 C15 113.45(12) ?
C11 C16 C15 123.89(13) ?
C18 C17 C2 115.45(10) ?
C18 C17 H17A 108.4 ?
C2 C17 H17A 108.4 ?
C18 C17 H17B 108.4 ?
C2 C17 H17B 108.4 ?
H17A C17 H17B 107.5 ?
C19 C18 C17 110.29(10) ?
C19 C18 H18A 109.6 ?
C17 C18 H18A 109.6 ?
C19 C18 H18B 109.6 ?
C17 C18 H18B 109.6 ?
H18A C18 H18B 108.1 ?
C26 C19 C20 106.16(11) ?
C26 C19 C18 121.26(11) ?
C20 C19 C18 132.56(12) ?
C21 C20 C25 118.95(13) ?
C21 C20 C19 134.09(13) ?
C25 C20 C19 106.92(11) ?
C22 C21 C20 118.39(15) ?
C22 C21 H21 120.8 ?
C20 C21 H21 120.8 ?
C21 C22 C23 121.40(15) ?
C21 C22 H22 119.3 ?
C23 C22 H22 119.3 ?
C24 C23 C22 122.05(15) ?
C24 C23 H23 119.0 ?
C22 C23 H23 119.0 ?
C23 C24 C25 117.14(15) ?
C23 C24 H24 121.4 ?
C25 C24 H24 121.4 ?
N2 C25 C24 129.61(14) ?
N2 C25 C20 108.27(11) ?
C24 C25 C20 122.05(13) ?
C19 C26 N2 110.45(11) ?
C19 C26 C27 126.07(12) ?
N2 C26 C27 123.41(12) ?
O2 C27 C26 121.66(12) ?
O2 C27 C2 122.29(11) ?
C26 C27 C2 116.03(11) ?
C33 C28 C29 118.11(14) ?
C33 C28 C3 122.86(13) ?
C29 C28 C3 119.04(13) ?
C30 C29 C28 120.99(17) ?
C30 C29 H29 119.5 ?
C28 C29 H29 119.5 ?
C31 C30 C29 120.05(18) ?
C31 C30 H30 120.0 ?
C29 C30 H30 120.0 ?
C30 C31 C32 120.03(16) ?
C30 C31 H31 120.0 ?
C32 C31 H31 120.0 ?
C31 C32 C33 120.15(17) ?
C31 C32 H32 119.9 ?
C33 C32 H32 119.9 ?
C28 C33 C32 120.67(16) ?
C28 C33 H33 119.7 ?
C32 C33 H33 119.7 ?
C4 N1 C5 114.30(10) y
C4 N1 C1 107.00(10) y
C5 N1 C1 115.60(10) y
C25 N2 C26 108.18(11) ?
C25 N2 H2 125.9 ?
C26 N2 H2 125.9 ?

loop_
_geom_bond_atom_site_label_1
_geom_bond_atom_site_label_2
_geom_bond_distance
_geom_bond_publ_flag
C1 N1 1.471(2) y
C1 C15 1.526(2) y
C1 C6 1.582(2) y
C1 C2 1.585(2) y
C2 C27 1.543(2) y
C2 C17 1.545(2) y
C2 C3 1.583(2) y
C3 C28 1.517(2) y
C3 C4 1.531(2) y
C3 H3 0.9800 ?
C4 N1 1.453(2) y
C4 H4A 0.9700 ?
C4 H4B 0.9700 ?
C5 N1 1.458(2) y
C5 H5A 0.9600 ?
C5 H5B 0.9600 ?
C5 H5C 0.9600 ?
C6 O1 1.216(2) y
C6 C7 1.473(2) ?
C7 C8 1.376(2) ?
C7 C16 1.4019(19) ?
C8 C9 1.403(3) ?
C8 H8 0.9300 ?
C9 C10 1.368(3) ?
C9 H9 0.9300 ?
C10 C11 1.412(2) ?
C10 H10 0.9300 ?
C11 C16 1.4054(19) ?
C11 C12 1.413(2) ?
C12 C13 1.364(3) ?
C12 H12 0.9300 ?
C13 C14 1.413(2) ?
C13 H13 0.9300 ?
C14 C15 1.3681(19) ?
C14 H14 0.9300 ?
C15 C16 1.4079(19) ?
C17 C18 1.5301(18) ?
C17 H17A 0.9700 ?
C17 H17B 0.9700 ?
C18 C19 1.4915(18) ?
C18 H18A 0.9700 ?
C18 H18B 0.9700 ?
C19 C26 1.3684(18) ?
C19 C20 1.4294(18) ?
C20 C21 1.4039(19) ?
C20 C25 1.4140(19) ?
C21 C22 1.381(2) ?
C21 H21 0.9300 ?
C22 C23 1.393(3) ?
C22 H22 0.9300 ?
C23 C24 1.366(2) ?
C23 H23 0.9300 ?
C24 C25 1.401(2) ?
C24 H24 0.9300 ?
C25 N2 1.363(2) y
C26 N2 1.381(2) y
C26 C27 1.441(2) ?
C27 O2 1.224(2) y
C28 C33 1.384(2) ?
C28 C29 1.388(2) ?
C29 C30 1.387(3) ?
C29 H29 0.9300 ?
C30 C31 1.369(3) ?
C30 H30 0.9300 ?
C31 C32 1.371(3) ?
C31 H31 0.9300 ?
C32 C33 1.392(2) ?
C32 H32 0.9300 ?
C33 H33 0.9300 ?
N2 H2 0.8600 ?

loop_
_geom_hbond_atom_site_label_D
_geom_hbond_atom_site_label_H
_geom_hbond_atom_site_label_A
_geom_hbond_site_symmetry_A
_geom_hbond_distance_DH
_geom_hbond_distance_HA
_geom_hbond_distance_DA
_geom_hbond_angle_DHA
N2 H2 O2 3_566 0.86 2.27 2.929(2) 133.4
C3 H3 O2 . 0.98 2.23 2.779(2) 114.5
C4 H4B O1 . 0.97 2.48 3.058(2) 117.8
C14 H14 O2 3_566 0.93 2.60 3.325(2) 135.4
C17 H17A O1 . 0.97 2.51 3.187(2) 127.3
C33 H33 O1 . 0.93 2.57 3.391(2) 147.6

loop_
_geom_torsion_atom_site_label_1
_geom_torsion_atom_site_label_2
_geom_torsion_atom_site_label_3
_geom_torsion_atom_site_label_4
_geom_torsion
N1 C1 C2 C27 89.83(11)
C15 C1 C2 C27 -32.52(14)
C6 C1 C2 C27 -150.45(10)
N1 C1 C2 C17 -148.70(10)
C15 C1 C2 C17 88.95(13)
C6 C1 C2 C17 -28.97(14)
N1 C1 C2 C3 -23.73(12)
C15 C1 C2 C3 -146.08(11)
C6 C1 C2 C3 96.00(12)
C27 C2 C3 C28 116.84(12)
C17 C2 C3 C28 -4.44(16)
C1 C2 C3 C28 -130.31(12)
C27 C2 C3 C4 -114.03(12)
C17 C2 C3 C4 124.69(12)
C1 C2 C3 C4 -1.19(13)
C28 C3 C4 N1 156.11(12)
C2 C3 C4 N1 26.21(14)
N1 C1 C6 O1 57.38(18)
C15 C1 C6 O1 176.10(14)
C2 C1 C6 O1 -56.22(18)
N1 C1 C6 C7 -119.30(12)
C15 C1 C6 C7 -0.57(13)
C2 C1 C6 C7 127.11(11)
O1 C6 C7 C8 2.4(3)
C1 C6 C7 C8 179.01(15)
O1 C6 C7 C16 -176.25(14)
C1 C6 C7 C16 0.36(15)
C16 C7 C8 C9 -1.2(2)
C6 C7 C8 C9 -179.71(15)
C7 C8 C9 C10 1.5(3)
C8 C9 C10 C11 0.0(3)
C9 C10 C11 C16 -1.8(2)
C9 C10 C11 C12 179.04(16)
C16 C11 C12 C13 1.4(2)
C10 C11 C12 C13 -179.45(16)
C11 C12 C13 C14 -0.4(3)
C12 C13 C14 C15 -1.5(3)
C13 C14 C15 C16 2.2(2)
C13 C14 C15 C1 178.84(14)
N1 C1 C15 C14 -57.0(2)
C6 C1 C15 C14 -176.24(15)
C2 C1 C15 C14 60.5(2)
N1 C1 C15 C16 119.82(12)
C6 C1 C15 C16 0.60(13)
C2 C1 C15 C16 -122.70(12)
C8 C7 C16 C11 -0.7(2)
C6 C7 C16 C11 178.19(12)
C8 C7 C16 C15 -178.82(13)
C6 C7 C16 C15 0.04(16)
C10 C11 C16 C7 2.1(2)
C12 C11 C16 C7 -178.61(13)
C10 C11 C16 C15 -179.91(13)
C12 C11 C16 C15 -0.7(2)
C14 C15 C16 C7 176.95(13)
C1 C15 C16 C7 -0.44(16)
C14 C15 C16 C11 -1.2(2)
C1 C15 C16 C11 -178.56(12)
C27 C2 C17 C18 52.87(14)
C3 C2 C17 C18 173.26(11)
C1 C2 C17 C18 -67.18(14)
C2 C17 C18 C19 -48.18(15)
C17 C18 C19 C26 21.96(17)
C17 C18 C19 C20 -156.41(13)
C26 C19 C20 C21 -176.45(14)
C18 C19 C20 C21 2.1(2)
C26 C19 C20 C25 1.02(14)
C18 C19 C20 C25 179.57(13)
C25 C20 C21 C22 0.5(2)
C19 C20 C21 C22 177.71(14)
C20 C21 C22 C23 -0.7(2)
C21 C22 C23 C24 1.0(3)
C22 C23 C24 C25 -1.0(2)
C23 C24 C25 N2 -175.88(15)
C23 C24 C25 C20 0.7(2)
C21 C20 C25 N2 176.76(12)
C19 C20 C25 N2 -1.17(15)
C21 C20 C25 C24 -0.5(2)
C19 C20 C25 C24 -178.42(13)
C20 C19 C26 N2 -0.53(15)
C18 C19 C26 N2 -179.27(11)
C20 C19 C26 C27 176.40(12)
C18 C19 C26 C27 -2.3(2)
C19 C26 C27 O2 -174.01(13)
N2 C26 C27 O2 2.5(2)
C19 C26 C27 C2 7.36(19)
N2 C26 C27 C2 -176.09(12)
C17 C2 C27 O2 150.43(13)
C3 C2 C27 O2 26.40(16)
C1 C2 C27 O2 -84.43(14)
C17 C2 C27 C26 -30.95(15)
C3 C2 C27 C26 -154.99(11)
C1 C2 C27 C26 94.18(13)
C4 C3 C28 C33 -48.63(19)
C2 C3 C28 C33 75.15(18)
C4 C3 C28 C29 131.10(15)
C2 C3 C28 C29 -105.11(16)
C33 C28 C29 C30 -0.4(3)
C3 C28 C29 C30 179.85(17)
C28 C29 C30 C31 -0.2(3)
C29 C30 C31 C32 0.5(3)
C30 C31 C32 C33 -0.4(3)
C29 C28 C33 C32 0.6(2)
C3 C28 C33 C32 -179.68(15)
C31 C32 C33 C28 -0.2(3)
C3 C4 N1 C5 -173.54(13)
C3 C4 N1 C1 -44.21(14)
C15 C1 N1 C4 169.92(11)
C6 C1 N1 C4 -77.25(14)
C2 C1 N1 C4 42.59(13)
C15 C1 N1 C5 -61.54(15)
C6 C1 N1 C5 51.30(15)
C2 C1 N1 C5 171.13(12)
C24 C25 N2 C26 177.84(15)
C20 C25 N2 C26 0.85(15)
C19 C26 N2 C25 -0.20(15)
C27 C26 N2 C25 -177.22(12)
